data_7225445
loop_
_publ_author_name
'Aragoni, M. Carla'
'Arca, Massimiliano'
'Coles, Simon J.'
'Crespo Alonso, Miriam'
'Coles (n\'ee Huth), Susanne L.'
'Davies, Robert P.'
'Hursthouse, Michael B.'
'Isaia, Francesco'
'Lai, Romina'
'Lippolis, Vito'

_publ_section_title
;
 Coordination polymers and polygons using di-pyridyl-thiadiazole spacers
 and substituted phosphorodithioato NiIIcomplexes: potential and
 limitations for inorganic crystal engineering
;
_journal_issue 30
_journal_name_full CrystEngComm
_journal_page_first 5620
_journal_paper_doi 10.1039/C6CE00991C
_journal_volume 18
_journal_year 2016
_chemical_formula_moiety 'C36 H28 N4 Ni P2 S5'
_chemical_formula_sum 'C36 H28 N4 Ni P2 S5'
_chemical_formula_weight 797.57
_chemical_name_systematic
; 
 ? 
;
_space_group_IT_number 2
_symmetry_cell_setting triclinic
_symmetry_space_group_name_Hall '-P 1'
_symmetry_space_group_name_H-M 'P -1'
_atom_sites_solution_hydrogens geom
_atom_sites_solution_primary direct
_atom_sites_solution_secondary difmap
_audit_creation_method SHELXL-97
_audit_update_record
;
2016-04-14 deposited with the CCDC.
2016-06-06 downloaded from the CCDC.
;
_cell_angle_alpha 101.922(2)
_cell_angle_beta 97.350(2)
_cell_angle_gamma 93.086(2)
_cell_formula_units_Z 2
_cell_length_a 6.8385(2)
_cell_length_b 12.0415(3)
_cell_length_c 22.6405(4)
_cell_measurement_reflns_used 12883
_cell_measurement_temperature 173(2)
_cell_measurement_theta_max 32.3861
_cell_measurement_theta_min 3.6594
_cell_volume 1802.95(8)
_computing_cell_refinement 'CrysAlis RED, Oxford Diffraction Ltd'
_computing_data_collection 'CrysAlis CCD, Oxford Diffraction Ltd'
_computing_data_reduction 'CrysAlis RED, Oxford Diffraction Ltd'
_computing_molecular_graphics 'Bruker SHELXTL'
_computing_publication_material 'Bruker SHELXTL'
_computing_structure_refinement 'SHELXL-97 (Sheldrick, 1997)'
_computing_structure_solution 'SHELXS-97 (Sheldrick, 1990)'
_diffrn_ambient_temperature 173(2)
_diffrn_detector_area_resol_mean 15.9863
_diffrn_measured_fraction_theta_full 0.901
_diffrn_measured_fraction_theta_max 0.901
_diffrn_measurement_device_type 'OD Xcalibur 3'
_diffrn_measurement_method 'phi and omega scans'
_diffrn_radiation_monochromator graphite
_diffrn_radiation_source 'Enhance (Mo) X-ray Source'
_diffrn_radiation_type MoK\a
_diffrn_radiation_wavelength 0.71073
_diffrn_reflns_av_R_equivalents 0.0447
_diffrn_reflns_av_sigmaI/netI 0.0664
_diffrn_reflns_limit_h_max 10
_diffrn_reflns_limit_h_min -10
_diffrn_reflns_limit_k_max 17
_diffrn_reflns_limit_k_min -18
_diffrn_reflns_limit_l_max 33
_diffrn_reflns_limit_l_min -33
_diffrn_reflns_number 30395
_diffrn_reflns_theta_full 32.41
_diffrn_reflns_theta_max 32.41
_diffrn_reflns_theta_min 3.67
_diffrn_standards_number 0
_exptl_absorpt_coefficient_mu 0.950
_exptl_absorpt_correction_T_max 1.00000
_exptl_absorpt_correction_T_min 0.93155
_exptl_absorpt_correction_type multi-scan
_exptl_absorpt_process_details
; 
CrysAlis RED, Oxford Diffraction Ltd., 
Version 1.171.32.5 (release 08-05-2007 CrysAlis171 .NET) 
(compiled May  8 2007,13:10:02) 
Empirical absorption correction using spherical harmonics, 
implemented in SCALE3 ABSPACK scaling algorithm. 
;
_exptl_crystal_colour Yellow
_exptl_crystal_density_diffrn 1.469
_exptl_crystal_density_method 'not measured'
_exptl_crystal_description tablets
_exptl_crystal_F_000 820
_exptl_crystal_size_max 0.21
_exptl_crystal_size_mid 0.12
_exptl_crystal_size_min 0.03
_refine_diff_density_max 0.830
_refine_diff_density_min -0.887
_refine_diff_density_rms 0.087
_refine_ls_extinction_method none
_refine_ls_goodness_of_fit_ref 0.964
_refine_ls_hydrogen_treatment constr
_refine_ls_matrix_type full
_refine_ls_number_parameters 436
_refine_ls_number_reflns 11661
_refine_ls_number_restraints 0
_refine_ls_restrained_S_all 0.964
_refine_ls_R_factor_all 0.0684
_refine_ls_R_factor_gt 0.0407
_refine_ls_shift/su_max 0.001
_refine_ls_shift/su_mean 0.000
_refine_ls_structure_factor_coef Fsqd
_refine_ls_weighting_details 'calc w=1/[\s^2^(Fo^2^)+(0.0651P)^2^+0.0000P] where P=(Fo^2^+2Fc^2^)/3'
_refine_ls_weighting_scheme calc
_refine_ls_wR_factor_gt 0.1033
_refine_ls_wR_factor_ref 0.1140
_reflns_number_gt 7622
_reflns_number_total 11661
_reflns_threshold_expression >2sigma(I)
_cod_data_source_file c6ce00991c2.cif
_cod_data_source_block RD0728
_cod_depositor_comments
;
The following automatic conversions were performed:

'_symmetry_cell_setting' value 'Triclinic' changed to 'triclinic'
according to
/usr/data/users/saulius/crontab/automatic-downloads/rss-feeds/RSC/lib/dictionaries/cif_core.dic
dictionary named 'cif_core.dic' version 2.4.2 from 2011-04-26.

Automatic conversion script
Id: cif_fix_values 4268 2015-11-12 08:31:59Z antanas 

 Adding full bibliography for 7225443--7225450.cif.
;
_cod_original_cell_volume 1802.94(8)
_cod_original_sg_symbol_H-M P-1
_cod_database_code 7225445

loop_
_symmetry_equiv_pos_as_xyz
'x, y, z'
'-x, -y, -z'

loop_
_atom_site_label
_atom_site_type_symbol
_atom_site_fract_x
_atom_site_fract_y
_atom_site_fract_z
_atom_site_U_iso_or_equiv
_atom_site_adp_type
_atom_site_occupancy
_atom_site_symmetry_multiplicity
_atom_site_calc_flag
_atom_site_refinement_flags
Ni1 Ni 0.0000 1.0000 0.5000 0.01919(8) Uani 1 2 d S
Ni2 Ni 0.5000 0.5000 1.0000 0.01990(8) Uani 1 2 d S
P1 P -0.05602(8) 0.77328(5) 0.41210(2) 0.02419(12) Uani 1 1 d .
P2 P 0.28260(8) 0.27351(5) 0.94590(2) 0.02214(11) Uani 1 1 d .
S1 S 0.15509(8) 0.89579(5) 0.41352(2) 0.02570(11) Uani 1 1 d .
S2 S -0.22510(8) 0.82348(5) 0.47711(2) 0.02546(11) Uani 1 1 d .
S3 S 0.15367(7) 0.42016(4) 0.95689(2) 0.02404(11) Uani 1 1 d .
S4 S 0.57586(7) 0.30334(5) 0.95116(2) 0.02505(11) Uani 1 1 d .
N1 N 0.1850(2) 0.92861(15) 0.56351(7) 0.0225(3) Uani 1 1 d .
C2 C 0.1097(3) 0.88200(19) 0.60544(9) 0.0254(4) Uani 1 1 d .
H2A H -0.0286 0.8821 0.6067 0.031 Uiso 1 1 calc R
C3 C 0.2231(3) 0.83383(19) 0.64696(9) 0.0261(4) Uani 1 1 d .
H3A H 0.1628 0.8017 0.6758 0.031 Uiso 1 1 calc R
C4 C 0.4239(3) 0.83277(18) 0.64628(8) 0.0221(4) Uani 1 1 d .
C5 C 0.5029(3) 0.8808(2) 0.60306(10) 0.0361(6) Uani 1 1 d .
H5A H 0.6407 0.8816 0.6008 0.043 Uiso 1 1 calc R
C6 C 0.3793(3) 0.9274(2) 0.56342(10) 0.0338(5) Uani 1 1 d .
H6A H 0.4362 0.9606 0.5343 0.041 Uiso 1 1 calc R
C7 C 0.5502(3) 0.78011(19) 0.68940(9) 0.0258(4) Uani 1 1 d .
N8 N 0.7480(3) 0.7671(2) 0.68585(8) 0.0374(5) Uani 1 1 d .
S9 S 0.83296(10) 0.70943(8) 0.73938(3) 0.0562(2) Uani 1 1 d .
C10 C 0.6115(3) 0.69559(19) 0.76494(9) 0.0264(4) Uani 1 1 d .
N11 N 0.4712(2) 0.73891(15) 0.73353(7) 0.0248(4) Uani 1 1 d .
C12 C 0.5812(3) 0.64396(19) 0.81700(9) 0.0250(4) Uani 1 1 d .
C13 C 0.7257(3) 0.58423(19) 0.84272(9) 0.0277(4) Uani 1 1 d .
H13A H 0.8452 0.5730 0.8259 0.033 Uiso 1 1 calc R
C14 C 0.6932(3) 0.54155(19) 0.89305(9) 0.0256(4) Uani 1 1 d .
H14A H 0.7928 0.5008 0.9102 0.031 Uiso 1 1 calc R
N15 N 0.5277(2) 0.55499(15) 0.91881(7) 0.0231(3) Uani 1 1 d .
C16 C 0.3864(3) 0.61086(19) 0.89284(9) 0.0256(4) Uani 1 1 d .
H16A H 0.2672 0.6198 0.9101 0.031 Uiso 1 1 calc R
C17 C 0.4071(3) 0.65553(19) 0.84248(9) 0.0275(4) Uani 1 1 d .
H17A H 0.3035 0.6938 0.8254 0.033 Uiso 1 1 calc R
C18 C -0.2085(4) 0.7332(2) 0.33800(10) 0.0375(6) Uani 1 1 d .
C19 C -0.4049(4) 0.7577(3) 0.33110(12) 0.0509(8) Uani 1 1 d .
H19A H -0.4619 0.7944 0.3653 0.061 Uiso 1 1 calc R
C20 C -0.5183(6) 0.7281(4) 0.27359(16) 0.0839(14) Uani 1 1 d .
H20A H -0.6537 0.7431 0.2687 0.101 Uiso 1 1 calc R
C21 C -0.4335(7) 0.6770(4) 0.22393(15) 0.0948(17) Uani 1 1 d .
H21A H -0.5105 0.6582 0.1847 0.114 Uiso 1 1 calc R
C22 C -0.2409(8) 0.6531(3) 0.23046(13) 0.0798(14) Uani 1 1 d .
H22A H -0.1846 0.6176 0.1958 0.096 Uiso 1 1 calc R
C23 C -0.1253(5) 0.6804(3) 0.28776(11) 0.0516(7) Uani 1 1 d .
H23A H 0.0090 0.6630 0.2923 0.062 Uiso 1 1 calc R
C24 C 0.0536(4) 0.6426(2) 0.42081(11) 0.0349(5) Uani 1 1 d .
C25 C -0.0699(5) 0.5447(2) 0.41569(15) 0.0591(8) Uani 1 1 d .
H25A H -0.2090 0.5462 0.4064 0.071 Uiso 1 1 calc R
C26 C 0.0100(7) 0.4453(3) 0.42416(18) 0.0774(12) Uani 1 1 d .
H26A H -0.0749 0.3788 0.4216 0.093 Uiso 1 1 calc R
C27 C 0.2088(8) 0.4419(3) 0.43612(19) 0.0853(14) Uani 1 1 d .
H27A H 0.2628 0.3724 0.4403 0.102 Uiso 1 1 calc R
C28 C 0.3318(6) 0.5383(4) 0.4422(2) 0.0871(14) Uani 1 1 d .
H28A H 0.4707 0.5357 0.4517 0.104 Uiso 1 1 calc R
C29 C 0.2555(5) 0.6408(3) 0.43456(16) 0.0600(9) Uani 1 1 d .
H29A H 0.3411 0.7076 0.4388 0.072 Uiso 1 1 calc R
C30 C 0.1775(3) 0.17906(18) 0.87416(9) 0.0266(4) Uani 1 1 d .
C31 C -0.0214(3) 0.1789(2) 0.85168(10) 0.0324(5) Uani 1 1 d .
H31A H -0.1029 0.2281 0.8741 0.039 Uiso 1 1 calc R
C32 C -0.1013(4) 0.1076(2) 0.79692(11) 0.0422(6) Uani 1 1 d .
H32A H -0.2375 0.1075 0.7818 0.051 Uiso 1 1 calc R
C33 C 0.0176(5) 0.0361(3) 0.76397(12) 0.0516(7) Uani 1 1 d .
H33A H -0.0363 -0.0124 0.7260 0.062 Uiso 1 1 calc R
C34 C 0.2134(5) 0.0359(3) 0.78656(13) 0.0590(8) Uani 1 1 d .
H34A H 0.2945 -0.0136 0.7642 0.071 Uiso 1 1 calc R
C35 C 0.2949(4) 0.1065(2) 0.84129(12) 0.0438(6) Uani 1 1 d .
H35A H 0.4307 0.1054 0.8564 0.053 Uiso 1 1 calc R
C36 C 0.2214(3) 0.19631(18) 1.00326(9) 0.0254(4) Uani 1 1 d .
C37 C 0.0370(4) 0.2018(2) 1.02216(11) 0.0398(6) Uani 1 1 d .
H37A H -0.0559 0.2472 1.0057 0.048 Uiso 1 1 calc R
C38 C -0.0138(4) 0.1421(3) 1.06459(12) 0.0479(7) Uani 1 1 d .
H38A H -0.1411 0.1467 1.0771 0.057 Uiso 1 1 calc R
C39 C 0.1178(5) 0.0766(2) 1.08865(13) 0.0517(7) Uani 1 1 d .
H39A H 0.0832 0.0362 1.1182 0.062 Uiso 1 1 calc R
C40 C 0.3013(5) 0.0694(3) 1.06990(15) 0.0591(8) Uani 1 1 d .
H40A H 0.3926 0.0229 1.0861 0.071 Uiso 1 1 calc R
C41 C 0.3537(4) 0.1296(2) 1.02754(12) 0.0432(6) Uani 1 1 d .
H41A H 0.4812 0.1249 1.0152 0.052 Uiso 1 1 calc R

loop_
_atom_site_aniso_label
_atom_site_aniso_U_11
_atom_site_aniso_U_22
_atom_site_aniso_U_33
_atom_site_aniso_U_23
_atom_site_aniso_U_13
_atom_site_aniso_U_12
Ni1 0.02059(17) 0.02273(18) 0.01596(16) 0.00902(14) 0.00180(12) -0.00007(14)
Ni2 0.02314(17) 0.02432(19) 0.01475(16) 0.00909(14) 0.00219(12) 0.00637(14)
P1 0.0283(3) 0.0247(3) 0.0199(2) 0.0065(2) 0.00320(19) -0.0014(2)
P2 0.0242(2) 0.0249(3) 0.0188(2) 0.0068(2) 0.00285(18) 0.0070(2)
S1 0.0265(2) 0.0274(3) 0.0249(2) 0.0082(2) 0.00707(19) -0.0005(2)
S2 0.0255(2) 0.0289(3) 0.0231(2) 0.0085(2) 0.00476(18) -0.0026(2)
S3 0.0241(2) 0.0262(3) 0.0229(2) 0.0075(2) 0.00093(18) 0.0087(2)
S4 0.0231(2) 0.0298(3) 0.0240(2) 0.0075(2) 0.00436(18) 0.0079(2)
N1 0.0237(8) 0.0276(9) 0.0185(8) 0.0115(7) 0.0019(6) 0.0001(7)
C2 0.0227(9) 0.0348(11) 0.0223(9) 0.0140(9) 0.0036(7) 0.0011(9)
C3 0.0275(10) 0.0310(11) 0.0240(10) 0.0151(9) 0.0049(8) 0.0000(9)
C4 0.0258(9) 0.0257(10) 0.0168(8) 0.0097(8) 0.0028(7) 0.0005(8)
C5 0.0232(10) 0.0611(16) 0.0349(12) 0.0331(12) 0.0074(8) 0.0050(10)
C6 0.0250(10) 0.0535(15) 0.0325(11) 0.0295(11) 0.0073(8) 0.0032(10)
C7 0.0281(10) 0.0318(11) 0.0208(9) 0.0127(9) 0.0040(7) 0.0034(9)
N8 0.0209(8) 0.0768(16) 0.0248(9) 0.0340(10) 0.0073(7) -0.0027(9)
S9 0.0357(3) 0.0977(6) 0.0542(4) 0.0529(5) 0.0111(3) 0.0210(4)
C10 0.0259(10) 0.0369(12) 0.0193(9) 0.0127(9) 0.0030(7) 0.0031(9)
N11 0.0278(9) 0.0312(9) 0.0201(8) 0.0148(7) 0.0054(6) 0.0042(7)
C12 0.0266(10) 0.0332(11) 0.0175(9) 0.0119(8) 0.0008(7) 0.0039(9)
C13 0.0278(10) 0.0364(12) 0.0233(10) 0.0137(9) 0.0063(8) 0.0068(9)
C14 0.0250(10) 0.0344(11) 0.0216(9) 0.0143(9) 0.0025(7) 0.0094(9)
N15 0.0275(8) 0.0253(9) 0.0185(8) 0.0099(7) 0.0008(6) 0.0063(7)
C16 0.0258(10) 0.0322(11) 0.0237(10) 0.0153(9) 0.0042(7) 0.0078(9)
C17 0.0269(10) 0.0346(12) 0.0252(10) 0.0159(9) 0.0017(8) 0.0084(9)
C18 0.0505(14) 0.0381(13) 0.0209(10) 0.0082(10) -0.0006(9) -0.0163(11)
C19 0.0431(14) 0.074(2) 0.0346(13) 0.0260(14) -0.0120(11) -0.0165(14)
C20 0.075(2) 0.118(3) 0.053(2) 0.047(2) -0.0340(17) -0.049(2)
C21 0.133(4) 0.103(3) 0.0330(18) 0.029(2) -0.034(2) -0.075(3)
C22 0.150(4) 0.055(2) 0.0228(14) -0.0016(14) 0.0068(18) -0.049(2)
C23 0.079(2) 0.0461(16) 0.0256(12) 0.0008(12) 0.0113(12) -0.0167(15)
C24 0.0472(14) 0.0266(11) 0.0328(12) 0.0074(10) 0.0109(10) 0.0050(10)
C25 0.080(2) 0.0292(14) 0.066(2) 0.0078(14) 0.0118(17) -0.0051(15)
C26 0.130(4) 0.0235(14) 0.080(3) 0.0093(16) 0.024(2) 0.0068(19)
C27 0.140(4) 0.045(2) 0.093(3) 0.036(2) 0.053(3) 0.046(2)
C28 0.082(3) 0.084(3) 0.128(4) 0.069(3) 0.044(2) 0.052(2)
C29 0.0570(18) 0.0576(19) 0.084(2) 0.0456(18) 0.0233(16) 0.0218(15)
C30 0.0335(11) 0.0252(10) 0.0210(9) 0.0049(8) 0.0035(8) 0.0038(9)
C31 0.0324(11) 0.0350(12) 0.0296(11) 0.0064(10) 0.0036(9) 0.0039(10)
C32 0.0435(14) 0.0426(15) 0.0349(13) 0.0053(12) -0.0075(10) -0.0027(12)
C33 0.0667(19) 0.0478(16) 0.0291(13) -0.0077(12) -0.0062(12) -0.0020(15)
C34 0.0592(18) 0.061(2) 0.0433(16) -0.0189(14) 0.0019(13) 0.0175(16)
C35 0.0446(14) 0.0454(15) 0.0350(13) -0.0052(11) -0.0002(10) 0.0142(12)
C36 0.0319(11) 0.0234(10) 0.0207(9) 0.0069(8) -0.0001(8) 0.0025(8)
C37 0.0361(12) 0.0533(16) 0.0371(13) 0.0219(12) 0.0102(10) 0.0064(12)
C38 0.0482(15) 0.0565(18) 0.0429(14) 0.0178(14) 0.0140(12) -0.0069(13)
C39 0.076(2) 0.0423(16) 0.0414(15) 0.0210(13) 0.0097(14) -0.0087(15)
C40 0.068(2) 0.0523(18) 0.069(2) 0.0417(17) 0.0044(16) 0.0123(16)
C41 0.0448(14) 0.0402(14) 0.0544(16) 0.0277(13) 0.0105(12) 0.0143(12)

loop_
_atom_type_symbol
_atom_type_description
_atom_type_scat_dispersion_real
_atom_type_scat_dispersion_imag
_atom_type_scat_source
C C 0.0033 0.0016 'International Tables Vol C Tables 4.2.6.8 and 6.1.1.4'
H H 0.0000 0.0000 'International Tables Vol C Tables 4.2.6.8 and 6.1.1.4'
N N 0.0061 0.0033 'International Tables Vol C Tables 4.2.6.8 and 6.1.1.4'
P P 0.1023 0.0942 'International Tables Vol C Tables 4.2.6.8 and 6.1.1.4'
S S 0.1246 0.1234 'International Tables Vol C Tables 4.2.6.8 and 6.1.1.4'
Ni Ni 0.3393 1.1124 'International Tables Vol C Tables 4.2.6.8 and 6.1.1.4'

loop_
_geom_angle_atom_site_label_1
_geom_angle_atom_site_label_2
_geom_angle_atom_site_label_3
_geom_angle
_geom_angle_site_symmetry_1
_geom_angle_site_symmetry_3
N1 Ni1 N1 180.00(6) 2_576 .
N1 Ni1 S2 88.77(5) 2_576 2_576
N1 Ni1 S2 91.23(5) . 2_576
N1 Ni1 S2 91.23(5) 2_576 .
N1 Ni1 S2 88.77(5) . .
S2 Ni1 S2 180.0 2_576 .
N1 Ni1 S1 88.78(5) 2_576 .
N1 Ni1 S1 91.22(5) . .
S2 Ni1 S1 97.054(17) 2_576 .
S2 Ni1 S1 82.946(17) . .
N1 Ni1 S1 91.22(5) 2_576 2_576
N1 Ni1 S1 88.78(5) . 2_576
S2 Ni1 S1 82.946(17) 2_576 2_576
S2 Ni1 S1 97.054(17) . 2_576
S1 Ni1 S1 180.000(1) . 2_576
N15 Ni2 N15 180.000(1) . 2_667
N15 Ni2 S3 90.41(5) . 2_667
N15 Ni2 S3 89.59(5) 2_667 2_667
N15 Ni2 S3 89.59(5) . .
N15 Ni2 S3 90.41(5) 2_667 .
S3 Ni2 S3 180.0 2_667 .
N15 Ni2 S4 89.67(5) . 2_667
N15 Ni2 S4 90.33(5) 2_667 2_667
S3 Ni2 S4 81.900(17) 2_667 2_667
S3 Ni2 S4 98.100(17) . 2_667
N15 Ni2 S4 90.33(5) . .
N15 Ni2 S4 89.67(5) 2_667 .
S3 Ni2 S4 98.100(17) 2_667 .
S3 Ni2 S4 81.900(17) . .
S4 Ni2 S4 180.0 2_667 .
C24 P1 C18 103.35(12) . .
C24 P1 S1 110.29(9) . .
C18 P1 S1 111.35(8) . .
C24 P1 S2 111.09(8) . .
C18 P1 S2 110.04(9) . .
S1 P1 S2 110.53(3) . .
C30 P2 C36 103.76(10) . .
C30 P2 S3 110.53(7) . .
C36 P2 S3 109.54(7) . .
C30 P2 S4 111.46(7) . .
C36 P2 S4 111.05(7) . .
S3 P2 S4 110.32(3) . .
P1 S1 Ni1 83.17(2) . .
P1 S2 Ni1 83.36(2) . .
P2 S3 Ni2 81.98(2) . .
P2 S4 Ni2 81.76(2) . .
C6 N1 C2 116.58(16) . .
C6 N1 Ni1 122.15(12) . .
C2 N1 Ni1 121.26(13) . .
N1 C2 C3 123.32(18) . .
C4 C3 C2 119.56(17) . .
C3 C4 C5 117.45(17) . .
C3 C4 C7 121.20(17) . .
C5 C4 C7 121.34(18) . .
C6 C5 C4 119.26(19) . .
N1 C6 C5 123.82(18) . .
N11 C7 N8 117.10(17) . .
N11 C7 C4 120.25(18) . .
N8 C7 C4 122.61(16) . .
C7 N8 S9 108.08(12) . .
N8 S9 C10 94.30(9) . .
N11 C10 C12 123.95(18) . .
N11 C10 S9 111.90(14) . .
C12 C10 S9 124.13(15) . .
C10 N11 C7 108.54(17) . .
C17 C12 C13 118.07(17) . .
C17 C12 C10 120.45(17) . .
C13 C12 C10 121.47(18) . .
C14 C13 C12 119.18(19) . .
N15 C14 C13 123.01(18) . .
C14 N15 C16 117.48(16) . .
C14 N15 Ni2 120.67(12) . .
C16 N15 Ni2 121.73(13) . .
N15 C16 C17 123.02(19) . .
C16 C17 C12 119.19(18) . .
C19 C18 C23 120.1(2) . .
C19 C18 P1 120.5(2) . .
C23 C18 P1 119.4(2) . .
C18 C19 C20 119.6(3) . .
C21 C20 C19 119.9(4) . .
C22 C21 C20 120.7(3) . .
C21 C22 C23 120.4(3) . .
C18 C23 C22 119.3(3) . .
C29 C24 C25 120.1(3) . .
C29 C24 P1 120.9(2) . .
C25 C24 P1 118.9(2) . .
C26 C25 C24 119.9(4) . .
C27 C26 C25 120.4(4) . .
C26 C27 C28 120.2(3) . .
C27 C28 C29 120.8(4) . .
C24 C29 C28 118.6(3) . .
C35 C30 C31 119.4(2) . .
C35 C30 P2 120.34(18) . .
C31 C30 P2 120.30(17) . .
C32 C31 C30 120.4(2) . .
C31 C32 C33 119.9(2) . .
C34 C33 C32 119.5(2) . .
C33 C34 C35 121.1(3) . .
C34 C35 C30 119.7(3) . .
C41 C36 C37 118.7(2) . .
C41 C36 P2 121.40(18) . .
C37 C36 P2 119.92(16) . .
C38 C37 C36 120.8(2) . .
C39 C38 C37 120.3(3) . .
C38 C39 C40 119.6(2) . .
C39 C40 C41 120.4(3) . .
C36 C41 C40 120.2(3) . .

loop_
_geom_bond_atom_site_label_1
_geom_bond_atom_site_label_2
_geom_bond_distance
_geom_bond_site_symmetry_2
Ni1 N1 2.1377(15) 2_576
Ni1 N1 2.1377(15) .
Ni1 S2 2.4788(5) 2_576
Ni1 S2 2.4788(5) .
Ni1 S1 2.4884(5) .
Ni1 S1 2.4884(5) 2_576
Ni2 N15 2.1053(15) .
Ni2 N15 2.1052(15) 2_667
Ni2 S3 2.5023(5) 2_667
Ni2 S3 2.5023(5) .
Ni2 S4 2.5094(5) 2_667
Ni2 S4 2.5094(5) .
P1 C24 1.815(2) .
P1 C18 1.816(2) .
P1 S1 2.0001(7) .
P1 S2 2.0030(7) .
P2 C30 1.816(2) .
P2 C36 1.823(2) .
P2 S3 2.0000(7) .
P2 S4 2.0022(7) .
N1 C6 1.329(3) .
N1 C2 1.340(2) .
C2 C3 1.381(3) .
C3 C4 1.376(3) .
C4 C5 1.386(3) .
C4 C7 1.483(3) .
C5 C6 1.378(3) .
C7 N11 1.360(2) .
C7 N8 1.381(3) .
N8 S9 1.5808(18) .
S9 C10 1.701(2) .
C10 N11 1.315(2) .
C10 C12 1.473(3) .
C12 C17 1.389(3) .
C12 C13 1.391(3) .
C13 C14 1.380(3) .
C14 N15 1.341(3) .
N15 C16 1.349(2) .
C16 C17 1.377(3) .
C18 C19 1.387(4) .
C18 C23 1.389(4) .
C19 C20 1.394(4) .
C20 C21 1.378(6) .
C21 C22 1.359(6) .
C22 C23 1.396(4) .
C24 C29 1.379(4) .
C24 C25 1.388(4) .
C25 C26 1.382(5) .
C26 C27 1.356(6) .
C27 C28 1.369(6) .
C28 C29 1.399(4) .
C30 C35 1.386(3) .
C30 C31 1.390(3) .
C31 C32 1.382(3) .
C32 C33 1.387(4) .
C33 C34 1.372(4) .
C34 C35 1.380(4) .
C36 C41 1.378(3) .
C36 C37 1.383(3) .
C37 C38 1.380(3) .
C38 C39 1.363(4) .
C39 C40 1.376(4) .
C40 C41 1.386(4) .
